data_4510138
loop_
_publ_author_name
'Xu, Weiwei L.'
'Smith, Mark D.'
'Krause, Jeanette A.'
'Greytak, Andrew B.'
'Ma, Shuguo'
'Read, Cory M.'
'Shimizu, Linda S.'

_publ_section_title
;
 Single Crystal to Single Crystal Polymerization of a Self-Assembled
 Diacetylene Macrocycle Affords Columnar Polydiacetylenes
;
_journal_issue 3
_journal_name_full 'Crystal Growth &amp; Design'
_journal_page_first 993
_journal_paper_doi 10.1021/cg401380a
_journal_volume 14
_journal_year 2014
_chemical_formula_moiety 'C28 H20 N4 O4'
_chemical_formula_sum 'C28 H20 N4 O4'
_chemical_formula_weight 476.48
_chemical_name_systematic
;
 ? 
;
_space_group_crystal_system monoclinic
_space_group_IT_number 14
_space_group_name_Hall '-P 2ybc'
_space_group_name_H-M_alt 'P 1 21/c 1'
_symmetry_space_group_name_Hall '-P 2ybc'
_symmetry_space_group_name_H-M 'P 1 21/c 1'
_atom_sites_solution_hydrogens geom
_atom_sites_solution_primary direct
_atom_sites_solution_secondary difmap
_audit_creation_date 2013-04-12
_audit_creation_method
;
  Olex2 1.2
  (compiled Apr  9 2013 14:10:59, GUI svn.r4456)
;
_cell_angle_alpha 90.00
_cell_angle_beta 104.125(11)
_cell_angle_gamma 90.00
_cell_formula_units_Z 2
_cell_length_a 4.895(3)
_cell_length_b 14.586(8)
_cell_length_c 16.285(9)
_cell_measurement_reflns_used 1196
_cell_measurement_temperature 100(2)
_cell_measurement_theta_max 24.89
_cell_measurement_theta_min 2.79
_cell_volume 1127.6(11)
_computing_cell_refinement 'SAINT v6.45A (Bruker, 2003)'
_computing_data_reduction 'SAINT v6.45A (Bruker, 2003)'
_computing_molecular_graphics
;
O. V. Dolomanov, L. J. Bourhis, R. J. Gildea, J. A. K. Howard and H. Puschmann,
OLEX2: a complete structure solution, refinement and analysis program.
J. Appl. Cryst. (2009). 42, 339-341.
;
_computing_publication_material
;
O. V. Dolomanov, L. J. Bourhis, R. J. Gildea, J. A. K. Howard and H. Puschmann,
OLEX2: a complete structure solution, refinement and analysis program.
J. Appl. Cryst. (2009). 42, 339-341.
;
_computing_structure_refinement
;
SHELXL, G.M. Sheldrick, Acta Cryst.
(2008). A64, 112-122
;
_computing_structure_solution
;
SHELXS, G.M. Sheldrick, Acta Cryst.
(2008). A64, 112-122
;
_diffrn_ambient_temperature 100(2)
_diffrn_measured_fraction_theta_full 1.000
_diffrn_measured_fraction_theta_max 1.000
_diffrn_measurement_device_type 'CCD area detector'
_diffrn_measurement_method 'phi and omega scans'
_diffrn_radiation_monochromator graphite
_diffrn_radiation_type MoK\a
_diffrn_radiation_wavelength 0.71073
_diffrn_reflns_av_R_equivalents 0.1021
_diffrn_reflns_av_unetI/netI 0.0612
_diffrn_reflns_limit_h_max 5
_diffrn_reflns_limit_h_min -5
_diffrn_reflns_limit_k_max 16
_diffrn_reflns_limit_k_min -16
_diffrn_reflns_limit_l_max 18
_diffrn_reflns_limit_l_min -18
_diffrn_reflns_number 12582
_diffrn_reflns_theta_full 24.25
_diffrn_reflns_theta_max 24.25
_diffrn_reflns_theta_min 1.90
_diffrn_source 'fine-focus sealed tube'
_diffrn_source_current 35.0
_diffrn_source_power 1.575
_diffrn_source_target Mo
_diffrn_source_voltage 45.0
_exptl_absorpt_coefficient_mu 0.096
_exptl_absorpt_correction_T_max 1
_exptl_absorpt_correction_T_min 0.530438
_exptl_absorpt_correction_type multi-scan
_exptl_absorpt_process_details
;
SADABS v.2.10 (Bruker,2003) was used for absorption correction.
R(int) was 0.2055 before and 0.0653 after correction.
The Ratio of minimum to maximum transmission is 0.5304.
The \l/2 correction factor is 0.0015.
;
_exptl_crystal_colour darkred
_exptl_crystal_density_diffrn 1.403
_exptl_crystal_density_method 'not measured'
_exptl_crystal_description needle
_exptl_crystal_F_000 496
_exptl_crystal_size_max 0.56
_exptl_crystal_size_mid 0.04
_exptl_crystal_size_min 0.03
_refine_diff_density_max 0.354
_refine_diff_density_min -0.216
_refine_diff_density_rms 0.060
_refine_ls_extinction_method none
_refine_ls_goodness_of_fit_ref 1.072
_refine_ls_hydrogen_treatment mixed
_refine_ls_matrix_type full
_refine_ls_number_parameters 171
_refine_ls_number_reflns 1821
_refine_ls_number_restraints 0
_refine_ls_restrained_S_all 1.072
_refine_ls_R_factor_all 0.0831
_refine_ls_R_factor_gt 0.0599
_refine_ls_shift/su_max 0.000
_refine_ls_shift/su_mean 0.000
_refine_ls_structure_factor_coef Fsqd
_refine_ls_weighting_details 'calc w=1/[\s^2^(Fo^2^)+(0.0662P)^2^+0.6184P] where P=(Fo^2^+2Fc^2^)/3'
_refine_ls_weighting_scheme calc
_refine_ls_wR_factor_gt 0.1354
_refine_ls_wR_factor_ref 0.1460
_reflns_number_gt 1411
_reflns_number_total 1821
_reflns_threshold_expression >2sigma(I)
_cod_data_source_file cg401380a_si_003.cif
_cod_data_source_block wwx228a
_cod_original_cell_volume 1127.7(11)
_cod_database_code 4510138
_olex2_refinement_description
;
1. Fixed Uiso
 At 1.2 times of:
  All C(H) groups, All C(H,H) groups
2.a Secondary CH2 refined with riding coordinates:
 C9(H9A,H9B), C12(H12A,H12B)
2.b Aromatic/amide H refined with riding coordinates:
 C3(H3), C4(H4), C5(H5), C7(H7)
;

loop_
_space_group_symop_id
_space_group_symop_operation_xyz
1 'x, y, z'
2 '-x, y+1/2, -z+1/2'
3 '-x, -y, -z'
4 'x, -y-1/2, z-1/2'

loop_
_atom_site_label
_atom_site_type_symbol
_atom_site_fract_x
_atom_site_fract_y
_atom_site_fract_z
_atom_site_U_iso_or_equiv
_atom_site_adp_type
_atom_site_occupancy
_atom_site_symmetry_multiplicity
_atom_site_calc_flag
_atom_site_refinement_flags
O1 O 0.0882(4) 0.39188(14) 0.54970(12) 0.0259(6) Uani 1 1 d .
O2 O 0.7001(4) 0.15971(15) 0.34308(13) 0.0295(6) Uani 1 1 d .
N1 N 0.2696(6) 0.35788(17) 0.68717(16) 0.0227(6) Uani 1 1 d .
H1 H 0.403(7) 0.337(2) 0.727(2) 0.031(10) Uiso 1 1 d .
N2 N 0.8950(5) 0.29491(17) 0.39365(15) 0.0212(6) Uani 1 1 d .
H2 H 0.955(7) 0.332(2) 0.4418(19) 0.030(9) Uiso 1 1 d .
C1 C 0.2482(6) 0.3456(2) 0.60470(19) 0.0216(7) Uani 1 1 d .
C2 C 0.4159(6) 0.2690(2) 0.58034(18) 0.0208(7) Uani 1 1 d .
C3 C 0.4322(6) 0.1841(2) 0.61833(18) 0.0252(7) Uani 1 1 d .
H3 H 0.3579 0.1758 0.6665 0.030 Uiso 1 1 calc R
C4 C 0.5555(7) 0.1109(2) 0.5871(2) 0.0308(8) Uani 1 1 d .
H4 H 0.5684 0.0529 0.6142 0.037 Uiso 1 1 calc R
C5 C 0.6604(7) 0.1228(2) 0.51592(19) 0.0281(8) Uani 1 1 d .
H5 H 0.7393 0.0721 0.4931 0.034 Uiso 1 1 calc R
C6 C 0.6502(6) 0.2081(2) 0.47816(18) 0.0217(7) Uani 1 1 d .
C7 C 0.5295(6) 0.2811(2) 0.51010(18) 0.0207(7) Uani 1 1 d .
H7 H 0.5235 0.3397 0.4844 0.025 Uiso 1 1 calc R
C8 C 0.7528(6) 0.2187(2) 0.39912(18) 0.0214(7) Uani 1 1 d .
C9 C 0.0889(6) 0.4234(2) 0.71479(19) 0.0236(7) Uani 1 1 d .
H9A H 0.1069 0.4146 0.7762 0.028 Uiso 1 1 calc R
H9B H -0.1089 0.4100 0.6852 0.028 Uiso 1 1 calc R
C10 C 0.1498(6) 0.5223(2) 0.69955(18) 0.0218(7) Uani 1 1 d .
C11 C 0.4285(6) 0.5462(2) 0.69713(18) 0.0222(7) Uani 1 1 d .
C12 C 1.0015(6) 0.3127(2) 0.31910(18) 0.0225(7) Uani 1 1 d .
H12A H 0.8633 0.2902 0.2681 0.027 Uiso 1 1 calc R
H12B H 1.1793 0.2784 0.3240 0.027 Uiso 1 1 calc R
C13 C 1.0544(6) 0.4131(2) 0.30860(17) 0.0203(7) Uani 1 1 d .
C14 C 1.3321(6) 0.4379(2) 0.30521(18) 0.0216(7) Uani 1 1 d .

loop_
_atom_site_aniso_label
_atom_site_aniso_U_11
_atom_site_aniso_U_22
_atom_site_aniso_U_33
_atom_site_aniso_U_23
_atom_site_aniso_U_13
_atom_site_aniso_U_12
O1 0.0190(12) 0.0323(12) 0.0284(12) -0.0008(10) 0.0098(10) 0.0002(10)
O2 0.0251(13) 0.0341(13) 0.0334(13) -0.0071(10) 0.0152(10) -0.0046(10)
N1 0.0143(14) 0.0312(15) 0.0248(15) 0.0017(12) 0.0088(12) 0.0008(12)
N2 0.0155(14) 0.0275(14) 0.0240(14) -0.0022(11) 0.0117(12) -0.0006(12)
C1 0.0118(15) 0.0276(17) 0.0276(17) 0.0037(13) 0.0090(14) -0.0043(13)
C2 0.0106(15) 0.0272(17) 0.0253(16) -0.0027(12) 0.0058(13) -0.0045(13)
C3 0.0213(18) 0.0320(18) 0.0250(16) 0.0007(13) 0.0112(14) -0.0015(14)
C4 0.034(2) 0.0258(17) 0.0352(19) 0.0036(14) 0.0133(16) 0.0025(15)
C5 0.0267(18) 0.0276(18) 0.0325(18) -0.0039(14) 0.0119(15) 0.0017(14)
C6 0.0114(15) 0.0294(17) 0.0249(16) -0.0004(13) 0.0054(13) -0.0002(13)
C7 0.0107(15) 0.0265(16) 0.0257(16) 0.0011(12) 0.0058(13) -0.0024(13)
C8 0.0131(15) 0.0267(17) 0.0259(16) -0.0030(13) 0.0074(13) 0.0010(13)
C9 0.0130(16) 0.0296(17) 0.0332(17) -0.0011(13) 0.0153(14) 0.0011(13)
C10 0.0109(15) 0.0322(18) 0.0245(16) -0.0024(13) 0.0088(13) -0.0028(13)
C11 0.0158(17) 0.0249(16) 0.0274(17) -0.0018(13) 0.0079(14) 0.0027(13)
C12 0.0139(16) 0.0323(17) 0.0256(16) -0.0039(13) 0.0129(14) -0.0005(13)
C13 0.0123(15) 0.0305(17) 0.0204(16) -0.0023(12) 0.0088(13) -0.0017(13)
C14 0.0140(17) 0.0283(17) 0.0245(16) -0.0018(13) 0.0084(13) 0.0010(13)

loop_
_atom_type_symbol
_atom_type_description
_atom_type_scat_dispersion_real
_atom_type_scat_dispersion_imag
_atom_type_scat_source
C C 0.0033 0.0016 'International Tables Vol C Tables 4.2.6.8 and 6.1.1.4'
H H 0.0000 0.0000 'International Tables Vol C Tables 4.2.6.8 and 6.1.1.4'
N N 0.0061 0.0033 'International Tables Vol C Tables 4.2.6.8 and 6.1.1.4'
O O 0.0106 0.0060 'International Tables Vol C Tables 4.2.6.8 and 6.1.1.4'

loop_
_geom_angle_atom_site_label_1
_geom_angle_atom_site_label_2
_geom_angle_atom_site_label_3
_geom_angle
_geom_angle_site_symmetry_1
C1 N1 H1 125(2) .
C1 N1 C9 119.9(3) .
C9 N1 H1 114(2) .
C8 N2 H2 119.5(19) .
C8 N2 C12 120.4(3) .
C12 N2 H2 119.2(19) .
O1 C1 N1 122.4(3) .
O1 C1 C2 120.5(3) .
N1 C1 C2 117.0(3) .
C3 C2 C1 121.8(3) .
C3 C2 C7 119.3(3) .
C7 C2 C1 118.4(3) .
C2 C3 H3 119.6 .
C2 C3 C4 120.7(3) .
C4 C3 H3 119.6 .
C3 C4 H4 120.2 .
C3 C4 C5 119.7(3) .
C5 C4 H4 120.2 .
C4 C5 H5 119.9 .
C6 C5 C4 120.1(3) .
C6 C5 H5 119.9 .
C5 C6 C8 119.4(3) .
C7 C6 C5 119.9(3) .
C7 C6 C8 120.5(3) .
C2 C7 H7 119.9 .
C6 C7 C2 120.2(3) .
C6 C7 H7 119.9 .
O2 C8 N2 123.6(3) .
O2 C8 C6 120.6(3) .
N2 C8 C6 115.8(3) .
N1 C9 H9A 108.5 .
N1 C9 H9B 108.5 .
N1 C9 C10 114.9(2) .
H9A C9 H9B 107.5 .
C10 C9 H9A 108.5 .
C10 C9 H9B 108.5 .
C11 C10 C9 118.1(3) .
C13 C10 C9 120.7(3) 3_666
C13 C10 C11 121.2(3) 3_666
C14 C11 C10 176.9(3) 3_766
N2 C12 H12A 109.2 .
N2 C12 H12B 109.2 .
N2 C12 C13 112.0(2) .
H12A C12 H12B 107.9 .
C13 C12 H12A 109.2 .
C13 C12 H12B 109.2 .
C10 C13 C12 123.0(3) 3_666
C10 C13 C14 120.5(3) 3_666
C14 C13 C12 116.4(3) .
C11 C14 C13 176.3(3) 3_766

loop_
_geom_bond_atom_site_label_1
_geom_bond_atom_site_label_2
_geom_bond_distance
_geom_bond_site_symmetry_2
O1 C1 1.237(3) .
O2 C8 1.235(3) .
N1 H1 0.85(3) .
N1 C1 1.333(4) .
N1 C9 1.446(4) .
N2 H2 0.94(3) .
N2 C8 1.326(4) .
N2 C12 1.457(4) .
C1 C2 1.496(4) .
C2 C3 1.377(4) .
C2 C7 1.400(4) .
C3 H3 0.9500 .
C3 C4 1.383(4) .
C4 H4 0.9500 .
C4 C5 1.389(4) .
C5 H5 0.9500 .
C5 C6 1.384(4) .
C6 C7 1.380(4) .
C6 C8 1.500(4) .
C7 H7 0.9500 .
C9 H9A 0.9900 .
C9 H9B 0.9900 .
C9 C10 1.506(4) .
C10 C11 1.418(4) .
C10 C13 1.357(4) 3_666
C11 C14 1.205(4) 3_766
C12 H12A 0.9900 .
C12 H12B 0.9900 .
C12 C13 1.504(4) .
C13 C10 1.357(4) 3_666
C13 C14 1.421(4) .
C14 C11 1.204(4) 3_766

loop_
_geom_hbond_atom_site_label_D
_geom_hbond_atom_site_label_H
_geom_hbond_atom_site_label_A
_geom_hbond_distance_DH
_geom_hbond_distance_HA
_geom_hbond_distance_DA
_geom_hbond_angle_DHA
_geom_hbond_site_symmetry_A
N1 H1 O2 0.85(3) 2.09(3) 2.888(4) 156(3) 4_566
N2 H2 O1 0.94(3) 1.93(3) 2.860(3) 171(3) 1_655

loop_
_geom_torsion_atom_site_label_1
_geom_torsion_atom_site_label_2
_geom_torsion_atom_site_label_3
_geom_torsion_atom_site_label_4
_geom_torsion
_geom_torsion_site_symmetry_4
O1 C1 C2 C3 -133.7(3) .
O1 C1 C2 C7 38.4(4) .
N1 C1 C2 C3 43.1(4) .
N1 C1 C2 C7 -144.8(3) .
N1 C9 C10 C11 -27.5(4) .
N1 C9 C10 C13 154.8(3) 3_666
N2 C12 C13 C10 -58.7(4) 3_666
N2 C12 C13 C14 122.9(3) .
C1 N1 C9 C10 -69.4(4) .
C1 C2 C3 C4 171.1(3) .
C1 C2 C7 C6 -170.7(3) .
C2 C3 C4 C5 -1.0(5) .
C3 C2 C7 C6 1.6(4) .
C3 C4 C5 C6 2.2(5) .
C4 C5 C6 C7 -1.5(5) .
C4 C5 C6 C8 -177.3(3) .
C5 C6 C7 C2 -0.4(4) .
C5 C6 C8 O2 40.5(4) .
C5 C6 C8 N2 -140.7(3) .
C7 C2 C3 C4 -0.9(4) .
C7 C6 C8 O2 -135.2(3) .
C7 C6 C8 N2 43.5(4) .
C8 N2 C12 C13 158.1(3) .
C8 C6 C7 C2 175.4(3) .
C9 N1 C1 O1 3.9(4) .
C9 N1 C1 C2 -172.7(2) .
C12 N2 C8 O2 -0.6(4) .
C12 N2 C8 C6 -179.3(2) .
